data_7049972
loop_
_publ_author_name
'Tolpygin, Aleksei O.'
'Shavyrin, Andrei S.'
'Cherkasov, Anton V.'
'Fukin, Georgy K.'
'Del Rosal, Iker'
'Maron, Laurent'
'Trifonov, Alexander A.'

_publ_section_title
;
 Alternative (\k<sup>1</sup>-N:\h<sup>6</sup>-arene vs.\k<sup>2</sup>-N,N)
 coordination of a sterically demanding amidinate ligand: are size and
 electronic structure of the Ln ion decisive factors?
;
_journal_issue 23
_journal_name_full 'Dalton transactions (Cambridge, England : 2003)'
_journal_page_first 8317
_journal_page_last 8326
_journal_paper_doi 10.1039/c9dt01162e
_journal_volume 48
_journal_year 2019
_chemical_formula_moiety 'C52 H80 Cl3 La Li2 N4 O3'
_chemical_formula_sum 'C52 H80 Cl3 La Li2 N4 O3'
_chemical_formula_weight 1068.34
_space_group_crystal_system monoclinic
_space_group_IT_number 14
_space_group_name_Hall '-P 2ybc'
_space_group_name_H-M_alt 'P 1 21/c 1'
_symmetry_space_group_name_Hall '-P 2ybc'
_symmetry_space_group_name_H-M 'P 1 21/c 1'
_atom_sites_solution_hydrogens geom
_atom_sites_solution_primary dual
_atom_sites_solution_secondary difmap
_audit_creation_method SHELXL-2017/1
_audit_update_record
;
2019-03-04 deposited with the CCDC.    2019-05-07 downloaded from the CCDC.
;
_cell_angle_alpha 90
_cell_angle_beta 99.2740(10)
_cell_angle_gamma 90
_cell_formula_units_Z 4
_cell_length_a 19.7507(9)
_cell_length_b 13.1135(6)
_cell_length_c 20.8949(10)
_cell_measurement_reflns_used 9905
_cell_measurement_temperature 100(2)
_cell_measurement_theta_max 36.30
_cell_measurement_theta_min 3.35
_cell_volume 5341.1(4)
_computing_cell_refinement 'Saint 8.34a'
_computing_data_collection APEX2
_computing_data_reduction 'Saint 8.34a'
_computing_structure_refinement 'SHELXL 2017/1'
_computing_structure_solution 'SHELXT 2014/5'
_diffrn_ambient_temperature 100(2)
_diffrn_measured_fraction_theta_full 0.999
_diffrn_measured_fraction_theta_max 0.995
_diffrn_measurement_device_type 'Bruker D8 Quest CMOS'
_diffrn_measurement_method '\w scans'
_diffrn_radiation_type MoK\a
_diffrn_radiation_wavelength 0.71073
_diffrn_reflns_av_R_equivalents 0.0209
_diffrn_reflns_av_unetI/netI 0.0167
_diffrn_reflns_Laue_measured_fraction_full 0.999
_diffrn_reflns_Laue_measured_fraction_max 0.995
_diffrn_reflns_limit_h_max 26
_diffrn_reflns_limit_h_min -26
_diffrn_reflns_limit_k_max 17
_diffrn_reflns_limit_k_min -17
_diffrn_reflns_limit_l_max 28
_diffrn_reflns_limit_l_min -28
_diffrn_reflns_number 68286
_diffrn_reflns_point_group_measured_fraction_full 0.999
_diffrn_reflns_point_group_measured_fraction_max 0.995
_diffrn_reflns_theta_full 25.242
_diffrn_reflns_theta_max 28.740
_diffrn_reflns_theta_min 2.379
_diffrn_source 'microfocus sealed tube'
_exptl_absorpt_coefficient_mu 0.993
_exptl_absorpt_correction_T_max 0.757
_exptl_absorpt_correction_T_min 0.684
_exptl_absorpt_correction_type multi-scan
_exptl_absorpt_process_details SADABS
_exptl_crystal_colour green
_exptl_crystal_density_diffrn 1.329
_exptl_crystal_description prism
_exptl_crystal_F_000 2232
_exptl_crystal_size_max 0.450
_exptl_crystal_size_mid 0.360
_exptl_crystal_size_min 0.310
_refine_diff_density_max 0.864
_refine_diff_density_min -0.268
_refine_diff_density_rms 0.064
_refine_ls_extinction_method none
_refine_ls_goodness_of_fit_ref 1.004
_refine_ls_hydrogen_treatment constr
_refine_ls_matrix_type full
_refine_ls_number_parameters 593
_refine_ls_number_reflns 13798
_refine_ls_number_restraints 18
_refine_ls_restrained_S_all 1.021
_refine_ls_R_factor_all 0.0238
_refine_ls_R_factor_gt 0.0213
_refine_ls_shift/su_max 0.005
_refine_ls_shift/su_mean 0.000
_refine_ls_structure_factor_coef Fsqd
_refine_ls_weighting_details 'w=1/[\s^2^(Fo^2^)+(0.0275P)^2^+3.5000P] where P=(Fo^2^+2Fc^2^)/3'
_refine_ls_weighting_scheme calc
_refine_ls_wR_factor_gt 0.0528
_refine_ls_wR_factor_ref 0.0541
_reflns_Friedel_coverage 0.000
_reflns_number_gt 12801
_reflns_number_total 13798
_reflns_threshold_expression 'I > 2\s(I)'
_cod_data_source_file c9dt01162e2.cif
_cod_data_source_block labisambenz
_cod_depositor_comments 'Adding full bibliography for 7049970--7049973.cif.'
_cod_database_code 7049972
_shelx_shelxl_version_number 2017/1
_shelx_space_group_comment
;
The symmetry employed for this shelxl refinement is uniquely defined
by the following loop, which should always be used as a source of
symmetry information in preference to the above space-group names.
They are only intended as comments.
;
_shelx_estimated_absorpt_t_min 0.663
_shelx_estimated_absorpt_t_max 0.748

loop_
_space_group_symop_operation_xyz
'x, y, z'
'-x, y+1/2, -z+1/2'
'-x, -y, -z'
'x, -y-1/2, z-1/2'

loop_
_atom_site_label
_atom_site_type_symbol
_atom_site_fract_x
_atom_site_fract_y
_atom_site_fract_z
_atom_site_U_iso_or_equiv
_atom_site_adp_type
_atom_site_occupancy
_atom_site_site_symmetry_order
_atom_site_calc_flag
_atom_site_refinement_flags_posn
_atom_site_refinement_flags_adp
_atom_site_refinement_flags_occupancy
_atom_site_disorder_assembly
_atom_site_disorder_group
La1 La 0.26696(2) 0.53756(2) 0.73400(2) 0.01048(3) Uani 1 1 d . . . . .
Li1 Li 0.13946(14) 0.6267(2) 0.83441(13) 0.0249(5) Uani 1 1 d . . . . .
Li2 Li 0.38330(12) 0.49437(19) 0.65049(12) 0.0191(4) Uani 1 1 d . . . . .
Cl1 Cl 0.13148(2) 0.50159(3) 0.75253(2) 0.02053(6) Uani 1 1 d . . . . .
Cl2 Cl 0.25174(2) 0.68147(2) 0.82993(2) 0.01857(6) Uani 1 1 d . . . . .
Cl3 Cl 0.40340(2) 0.60907(2) 0.73824(2) 0.01813(6) Uani 1 1 d . . . . .
N1 N 0.33082(5) 0.38232(8) 0.69127(5) 0.0133(2) Uani 1 1 d . . . . .
N2 N 0.30970(6) 0.36621(8) 0.79511(5) 0.0142(2) Uani 1 1 d . . . . .
N3 N 0.28387(6) 0.53289(8) 0.61453(5) 0.0129(2) Uani 1 1 d . . . . .
N4 N 0.22393(5) 0.67055(8) 0.64005(5) 0.01252(19) Uani 1 1 d . . . . .
C1 C 0.26649(6) 0.36580(10) 0.65362(6) 0.0136(2) Uani 1 1 d . . . . .
C2 C 0.24078(7) 0.44796(9) 0.61136(6) 0.0136(2) Uani 1 1 d . . . . .
C3 C 0.17588(7) 0.43798(11) 0.57339(6) 0.0181(3) Uani 1 1 d . . . . .
H3A H 0.157465 0.493226 0.546713 0.022 Uiso 1 1 calc R U . . .
C4 C 0.13794(7) 0.34900(11) 0.57396(7) 0.0221(3) Uani 1 1 d . . . . .
H4A H 0.094423 0.343269 0.547174 0.027 Uiso 1 1 calc R U . . .
C5 C 0.16347(8) 0.26863(11) 0.61352(7) 0.0222(3) Uani 1 1 d . . . . .
H5A H 0.137726 0.207430 0.613455 0.027 Uiso 1 1 calc R U . . .
C6 C 0.22671(7) 0.27730(10) 0.65335(6) 0.0178(2) Uani 1 1 d . . . . .
H6A H 0.243297 0.222123 0.680952 0.021 Uiso 1 1 calc R U . . .
C7 C 0.34585(6) 0.33592(9) 0.75200(6) 0.0132(2) Uani 1 1 d . . . . .
C8 C 0.40833(7) 0.26480(10) 0.75999(6) 0.0163(2) Uani 1 1 d . . . . .
C9 C 0.42534(8) 0.20918(12) 0.82481(8) 0.0262(3) Uani 1 1 d . . . . .
H9A H 0.385934 0.167784 0.831976 0.039 Uiso 1 1 calc R U . . .
H9B H 0.465198 0.164906 0.824178 0.039 Uiso 1 1 calc R U . . .
H9C H 0.435803 0.259170 0.859877 0.039 Uiso 1 1 calc R U . . .
C10 C 0.39575(9) 0.18328(12) 0.70671(8) 0.0300(3) Uani 1 1 d . . . . .
H10A H 0.384654 0.216451 0.664291 0.045 Uiso 1 1 calc R U . . .
H10B H 0.437147 0.141669 0.707857 0.045 Uiso 1 1 calc R U . . .
H10C H 0.357425 0.139640 0.713966 0.045 Uiso 1 1 calc R U . . .
C11 C 0.47008(7) 0.32942(12) 0.74901(8) 0.0242(3) Uani 1 1 d . . . . .
H11A H 0.459321 0.365214 0.707437 0.036 Uiso 1 1 calc R U . . .
H11B H 0.480515 0.379318 0.784128 0.036 Uiso 1 1 calc R U . . .
H11C H 0.509910 0.285055 0.748429 0.036 Uiso 1 1 calc R U . . .
C12 C 0.31379(7) 0.33353(10) 0.86109(6) 0.0168(2) Uani 1 1 d . . . . .
C13 C 0.34937(7) 0.39324(12) 0.91129(7) 0.0206(3) Uani 1 1 d . . . . .
C14 C 0.34501(8) 0.36635(13) 0.97536(7) 0.0259(3) Uani 1 1 d . . . . .
H14A H 0.369368 0.405429 1.009880 0.031 Uiso 1 1 calc R U . . .
C15 C 0.30620(8) 0.28453(13) 0.98951(7) 0.0279(3) Uani 1 1 d . . . . .
H15A H 0.303079 0.268569 1.033285 0.033 Uiso 1 1 calc R U . . .
C16 C 0.27183(8) 0.22580(12) 0.93965(7) 0.0261(3) Uani 1 1 d . . . . .
H16A H 0.245489 0.169094 0.949658 0.031 Uiso 1 1 calc R U . . .
C17 C 0.27507(7) 0.24816(11) 0.87489(7) 0.0202(3) Uani 1 1 d . . . . .
C18 C 0.39311(9) 0.48409(14) 0.89930(7) 0.0292(3) Uani 1 1 d . . . . .
H18A H 0.380947 0.503634 0.852598 0.035 Uiso 1 1 calc R U . . .
C19 C 0.46962(10) 0.45779(19) 0.91254(12) 0.0536(6) Uani 1 1 d . . . . .
H19A H 0.496467 0.517888 0.904373 0.080 Uiso 1 1 calc R U . . .
H19B H 0.482491 0.436543 0.957829 0.080 Uiso 1 1 calc R U . . .
H19C H 0.478879 0.402114 0.883877 0.080 Uiso 1 1 calc R U . . .
C20 C 0.38132(9) 0.57720(14) 0.94044(9) 0.0348(4) Uani 1 1 d . . . . .
H20A H 0.410793 0.633349 0.930731 0.052 Uiso 1 1 calc R U . . .
H20B H 0.333150 0.598164 0.930390 0.052 Uiso 1 1 calc R U . . .
H20C H 0.392469 0.559613 0.986525 0.052 Uiso 1 1 calc R U . . .
C21 C 0.23672(8) 0.18213(11) 0.82141(7) 0.0231(3) Uani 1 1 d . . . . .
H21A H 0.262219 0.185633 0.783826 0.028 Uiso 1 1 calc R U . . .
C22 C 0.16465(8) 0.22294(13) 0.79829(9) 0.0325(4) Uani 1 1 d . . . . .
H22A H 0.141153 0.178858 0.763823 0.049 Uiso 1 1 calc R U . . .
H22B H 0.138900 0.223850 0.834643 0.049 Uiso 1 1 calc R U . . .
H22C H 0.167576 0.292325 0.781535 0.049 Uiso 1 1 calc R U . . .
C23 C 0.23347(10) 0.07002(13) 0.84056(9) 0.0342(4) Uani 1 1 d . . . . .
H23A H 0.208197 0.031318 0.804248 0.051 Uiso 1 1 calc R U . . .
H23B H 0.280121 0.042818 0.851424 0.051 Uiso 1 1 calc R U . . .
H23C H 0.210002 0.064018 0.878293 0.051 Uiso 1 1 calc R U . . .
C24 C 0.25482(6) 0.62830(9) 0.59663(6) 0.0129(2) Uani 1 1 d . . . . .
C25 C 0.27079(7) 0.67197(10) 0.53261(6) 0.0169(2) Uani 1 1 d . . . . .
C26 C 0.23195(8) 0.76928(11) 0.50865(7) 0.0208(3) Uani 1 1 d . . . . .
H26A H 0.245618 0.790971 0.467702 0.031 Uiso 1 1 calc R U . . .
H26B H 0.182491 0.755883 0.501823 0.031 Uiso 1 1 calc R U . . .
H26C H 0.242864 0.823288 0.541093 0.031 Uiso 1 1 calc R U . . .
C27 C 0.25412(9) 0.59159(11) 0.47885(7) 0.0245(3) Uani 1 1 d . . . . .
H27A H 0.278215 0.527979 0.492564 0.037 Uiso 1 1 calc R U . . .
H27B H 0.204555 0.579093 0.470618 0.037 Uiso 1 1 calc R U . . .
H27C H 0.268951 0.616435 0.439101 0.037 Uiso 1 1 calc R U . . .
C28 C 0.34877(7) 0.69129(11) 0.54241(7) 0.0216(3) Uani 1 1 d . . . . .
H28A H 0.373152 0.628609 0.557734 0.032 Uiso 1 1 calc R U . . .
H28B H 0.362104 0.712091 0.501144 0.032 Uiso 1 1 calc R U . . .
H28C H 0.360621 0.745457 0.574577 0.032 Uiso 1 1 calc R U . . .
C29 C 0.19228(6) 0.76859(10) 0.63937(6) 0.0134(2) Uani 1 1 d . . . . .
C30 C 0.11983(7) 0.77224(10) 0.62723(6) 0.0156(2) Uani 1 1 d . . . . .
C31 C 0.08809(7) 0.86635(11) 0.63059(7) 0.0200(3) Uani 1 1 d . . . . .
H31A H 0.039486 0.870362 0.621055 0.024 Uiso 1 1 calc R U . . .
C32 C 0.12542(8) 0.95416(10) 0.64743(7) 0.0211(3) Uani 1 1 d . . . . .
H32A H 0.102698 1.017691 0.649273 0.025 Uiso 1 1 calc R U . . .
C33 C 0.19618(8) 0.94861(10) 0.66156(7) 0.0193(3) Uani 1 1 d . . . . .
H33A H 0.221702 1.008866 0.673849 0.023 Uiso 1 1 calc R U . . .
C34 C 0.23100(7) 0.85668(10) 0.65822(6) 0.0155(2) Uani 1 1 d . . . . .
C35 C 0.07697(7) 0.67677(11) 0.61178(7) 0.0194(3) Uani 1 1 d . . . . .
H35A H 0.106589 0.616892 0.627026 0.023 Uiso 1 1 calc R U . . .
C36 C 0.01501(8) 0.67443(13) 0.64723(9) 0.0311(3) Uani 1 1 d . . . . .
H36A H -0.011205 0.611726 0.635946 0.047 Uiso 1 1 calc R U . . .
H36B H 0.030804 0.676395 0.694143 0.047 Uiso 1 1 calc R U . . .
H36C H -0.014267 0.733664 0.634303 0.047 Uiso 1 1 calc R U . . .
C37 C 0.05346(9) 0.66443(13) 0.53890(8) 0.0299(3) Uani 1 1 d . . . . .
H37A H 0.025989 0.602169 0.530697 0.045 Uiso 1 1 calc R U . . .
H37B H 0.025662 0.723468 0.522239 0.045 Uiso 1 1 calc R U . . .
H37C H 0.093650 0.659737 0.516991 0.045 Uiso 1 1 calc R U . . .
C38 C 0.30888(7) 0.85659(11) 0.67589(7) 0.0193(3) Uani 1 1 d . . . . .
H38A H 0.325635 0.785873 0.669702 0.023 Uiso 1 1 calc R U . . .
C39 C 0.34296(8) 0.92917(13) 0.63260(8) 0.0275(3) Uani 1 1 d . . . . .
H39A H 0.392884 0.926782 0.645565 0.041 Uiso 1 1 calc R U . . .
H39B H 0.331002 0.908005 0.587204 0.041 Uiso 1 1 calc R U . . .
H39C H 0.326685 0.998894 0.637499 0.041 Uiso 1 1 calc R U . . .
C40 C 0.33132(8) 0.88633(12) 0.74687(7) 0.0251(3) Uani 1 1 d . . . . .
H40A H 0.381522 0.885715 0.757039 0.038 Uiso 1 1 calc R U . . .
H40B H 0.314345 0.954864 0.754238 0.038 Uiso 1 1 calc R U . . .
H40C H 0.312487 0.837488 0.774847 0.038 Uiso 1 1 calc R U . . .
O1S O 0.08377(6) 0.74747(8) 0.82675(6) 0.0270(2) Uani 1 1 d . . . . .
O2S O 0.13133(6) 0.55467(8) 0.91296(6) 0.0259(2) Uani 1 1 d D . . . .
O3S O 0.45232(5) 0.46428(7) 0.59649(5) 0.0193(2) Uani 1 1 d . . . . .
C1S C 0.11232(8) 0.84055(12) 0.80475(8) 0.0261(3) Uani 1 1 d . . . . .
H1SA H 0.128436 0.829320 0.762834 0.031 Uiso 1 1 calc R U . . .
H1SB H 0.151429 0.864475 0.836947 0.031 Uiso 1 1 calc R U . . .
C2S C 0.05456(9) 0.91751(14) 0.79723(9) 0.0346(4) Uani 1 1 d . . . . .
H2SA H 0.072292 0.988021 0.803526 0.042 Uiso 1 1 calc R U . . .
H2SB H 0.025410 0.912055 0.754144 0.042 Uiso 1 1 calc R U . . .
C3S C 0.01579(10) 0.88635(14) 0.85085(9) 0.0348(4) Uani 1 1 d . . . . .
H3SA H -0.032109 0.911413 0.842687 0.042 Uiso 1 1 calc R U . . .
H3SB H 0.038719 0.911315 0.893606 0.042 Uiso 1 1 calc R U . . .
C4S C 0.01884(9) 0.77070(15) 0.84651(10) 0.0371(4) Uani 1 1 d . . . . .
H4SA H 0.016041 0.739405 0.889120 0.045 Uiso 1 1 calc R U . . .
H4SB H -0.019535 0.744648 0.814288 0.045 Uiso 1 1 calc R U . . .
C5S C 0.0716(8) 0.5405(11) 0.9429(11) 0.0311(15) Uani 0.535(3) 1 d D . P A 1
H5SC H 0.030054 0.535191 0.909467 0.037 Uiso 0.535(3) 1 calc R U P A 1
H5SD H 0.065799 0.598772 0.971644 0.037 Uiso 0.535(3) 1 calc R U P A 1
C5S* C 0.0751(9) 0.5455(13) 0.9483(13) 0.0311(15) Uani 0.465(3) 1 d D . P A 2
H5SA H 0.030886 0.549602 0.918456 0.037 Uiso 0.465(3) 1 calc R U P A 2
H5SB H 0.076742 0.600918 0.980719 0.037 Uiso 0.465(3) 1 calc R U P A 2
C6S C 0.08255(9) 0.44289(13) 0.98162(8) 0.0304(3) Uani 1 1 d D . . . .
H6SA H 0.060445 0.384189 0.956748 0.036 Uiso 0.535(3) 1 calc R U P A 1
H6SB H 0.064686 0.448613 1.023109 0.036 Uiso 0.535(3) 1 calc R U P A 1
H6SC H 0.100541 0.450582 1.028406 0.036 Uiso 0.465(3) 1 calc R U P A 2
H6SD H 0.037918 0.406968 0.976632 0.036 Uiso 0.465(3) 1 calc R U P A 2
C7S C 0.16208(15) 0.4329(3) 0.99314(15) 0.0301(5) Uani 0.535(3) 1 d D . P A 1
H7SA H 0.183196 0.472998 1.031321 0.036 Uiso 0.535(3) 1 calc R U P A 1
H7SB H 0.176529 0.360763 0.999222 0.036 Uiso 0.535(3) 1 calc R U P A 1
C7S* C 0.13154(17) 0.3873(3) 0.94849(18) 0.0301(5) Uani 0.465(3) 1 d D . P A 2
H7SC H 0.108224 0.354139 0.908339 0.036 Uiso 0.465(3) 1 calc R U P A 2
H7SD H 0.156901 0.335132 0.977129 0.036 Uiso 0.465(3) 1 calc R U P A 2
C8S C 0.17992(9) 0.47464(14) 0.93312(9) 0.0341(4) Uani 1 1 d D . . . .
H8SA H 0.227220 0.502135 0.940773 0.041 Uiso 0.535(3) 1 calc R U P A 1
H8SB H 0.176950 0.421052 0.899410 0.041 Uiso 0.535(3) 1 calc R U P A 1
H8SC H 0.212801 0.494490 0.972022 0.041 Uiso 0.465(3) 1 calc R U P A 2
H8SD H 0.205514 0.455196 0.897955 0.041 Uiso 0.465(3) 1 calc R U P A 2
C9S C 0.52590(7) 0.46014(11) 0.61496(7) 0.0207(3) Uani 1 1 d . . . . .
H9SA H 0.539010 0.469223 0.662371 0.025 Uiso 1 1 calc R U . . .
H9SB H 0.548213 0.514126 0.592594 0.025 Uiso 1 1 calc R U . . .
C10S C 0.54673(9) 0.35571(14) 0.59452(8) 0.0312(3) Uani 1 1 d . . . . .
H10D H 0.541233 0.303390 0.627458 0.037 Uiso 1 1 calc R U . . .
H10E H 0.594728 0.355230 0.586352 0.037 Uiso 1 1 calc R U . . .
C11S C 0.49611(10) 0.33937(14) 0.53220(8) 0.0348(4) Uani 1 1 d . . . . .
H11D H 0.511428 0.374466 0.495088 0.042 Uiso 1 1 calc R U . . .
H11E H 0.489783 0.265909 0.522039 0.042 Uiso 1 1 calc R U . . .
C12S C 0.43100(8) 0.38650(14) 0.54835(8) 0.0298(3) Uani 1 1 d . . . . .
H12A H 0.403672 0.416980 0.509128 0.036 Uiso 1 1 calc R U . . .
H12B H 0.402723 0.334258 0.565817 0.036 Uiso 1 1 calc R U . . .

loop_
_atom_site_aniso_label
_atom_site_aniso_U_11
_atom_site_aniso_U_22
_atom_site_aniso_U_33
_atom_site_aniso_U_23
_atom_site_aniso_U_13
_atom_site_aniso_U_12
La1 0.01130(4) 0.01055(4) 0.00992(4) -0.00074(2) 0.00274(2) 0.00069(2)
Li1 0.0267(13) 0.0237(13) 0.0270(13) 0.0020(10) 0.0127(10) 0.0037(10)
Li2 0.0171(11) 0.0208(11) 0.0207(11) 0.0009(9) 0.0072(9) 0.0015(9)
Cl1 0.01508(14) 0.02083(15) 0.02669(16) -0.00234(13) 0.00637(12) -0.00212(12)
Cl2 0.02034(15) 0.01908(14) 0.01719(14) -0.00576(11) 0.00578(11) 0.00047(12)
Cl3 0.01517(13) 0.01852(14) 0.02073(14) -0.00208(11) 0.00299(11) -0.00412(11)
N1 0.0140(5) 0.0124(5) 0.0139(5) 0.0009(4) 0.0032(4) 0.0007(4)
N2 0.0157(5) 0.0140(5) 0.0134(5) 0.0029(4) 0.0037(4) 0.0023(4)
N3 0.0144(5) 0.0117(5) 0.0129(5) -0.0001(4) 0.0030(4) 0.0004(4)
N4 0.0126(5) 0.0121(5) 0.0127(5) 0.0002(4) 0.0015(4) 0.0003(4)
C1 0.0151(6) 0.0137(6) 0.0126(5) -0.0022(4) 0.0042(4) 0.0013(4)
C2 0.0166(6) 0.0124(5) 0.0123(5) -0.0020(4) 0.0040(4) 0.0002(4)
C3 0.0197(6) 0.0189(6) 0.0149(6) -0.0016(5) 0.0002(5) 0.0003(5)
C4 0.0203(6) 0.0245(7) 0.0204(6) -0.0047(5) -0.0007(5) -0.0045(5)
C5 0.0240(7) 0.0188(6) 0.0236(7) -0.0044(5) 0.0031(5) -0.0079(5)
C6 0.0224(6) 0.0139(6) 0.0175(6) -0.0007(5) 0.0046(5) -0.0011(5)
C7 0.0135(5) 0.0100(5) 0.0163(6) 0.0006(4) 0.0031(4) -0.0001(4)
C8 0.0165(6) 0.0135(6) 0.0200(6) 0.0019(5) 0.0059(5) 0.0045(5)
C9 0.0252(7) 0.0266(7) 0.0288(7) 0.0129(6) 0.0106(6) 0.0143(6)
C10 0.0316(8) 0.0207(7) 0.0368(8) -0.0101(6) 0.0029(7) 0.0101(6)
C11 0.0152(6) 0.0228(7) 0.0354(8) 0.0084(6) 0.0063(6) 0.0044(5)
C12 0.0174(6) 0.0189(6) 0.0151(6) 0.0051(5) 0.0058(5) 0.0081(5)
C13 0.0194(6) 0.0264(7) 0.0163(6) 0.0035(5) 0.0034(5) 0.0076(5)
C14 0.0280(7) 0.0347(8) 0.0149(6) 0.0035(6) 0.0026(5) 0.0115(6)
C15 0.0339(8) 0.0345(8) 0.0171(6) 0.0110(6) 0.0097(6) 0.0153(7)
C16 0.0319(8) 0.0251(7) 0.0242(7) 0.0110(6) 0.0136(6) 0.0092(6)
C17 0.0228(7) 0.0192(6) 0.0206(6) 0.0060(5) 0.0096(5) 0.0073(5)
C18 0.0312(8) 0.0396(9) 0.0156(6) -0.0008(6) 0.0003(6) -0.0088(7)
C19 0.0282(9) 0.0746(16) 0.0611(14) -0.0435(12) 0.0165(9) -0.0161(9)
C20 0.0316(8) 0.0333(9) 0.0357(9) 0.0006(7) -0.0063(7) 0.0006(7)
C21 0.0276(7) 0.0196(7) 0.0243(7) 0.0055(5) 0.0110(6) 0.0006(6)
C22 0.0266(8) 0.0289(8) 0.0421(9) 0.0030(7) 0.0058(7) -0.0013(6)
C23 0.0525(11) 0.0203(7) 0.0329(8) 0.0052(6) 0.0158(8) 0.0001(7)
C24 0.0133(5) 0.0131(6) 0.0116(5) -0.0003(4) 0.0005(4) -0.0014(4)
C25 0.0244(6) 0.0157(6) 0.0115(5) 0.0010(5) 0.0056(5) 0.0023(5)
C26 0.0293(7) 0.0191(6) 0.0149(6) 0.0047(5) 0.0062(5) 0.0049(5)
C27 0.0390(8) 0.0217(7) 0.0133(6) -0.0014(5) 0.0056(6) 0.0016(6)
C28 0.0240(7) 0.0216(7) 0.0217(6) 0.0021(5) 0.0117(5) 0.0015(5)
C29 0.0167(6) 0.0133(6) 0.0105(5) 0.0013(4) 0.0030(4) 0.0026(4)
C30 0.0159(6) 0.0164(6) 0.0143(6) 0.0022(5) 0.0023(4) 0.0014(5)
C31 0.0175(6) 0.0214(7) 0.0207(6) 0.0035(5) 0.0021(5) 0.0059(5)
C32 0.0265(7) 0.0157(6) 0.0210(7) 0.0015(5) 0.0039(5) 0.0068(5)
C33 0.0253(7) 0.0142(6) 0.0187(6) -0.0005(5) 0.0039(5) 0.0004(5)
C34 0.0184(6) 0.0155(6) 0.0129(5) -0.0002(4) 0.0036(4) 0.0005(5)
C35 0.0151(6) 0.0170(6) 0.0251(7) 0.0028(5) 0.0006(5) -0.0003(5)
C36 0.0219(7) 0.0266(8) 0.0467(10) 0.0068(7) 0.0115(7) -0.0009(6)
C37 0.0280(8) 0.0280(8) 0.0299(8) -0.0008(6) -0.0065(6) -0.0068(6)
C38 0.0160(6) 0.0183(6) 0.0236(7) -0.0036(5) 0.0029(5) -0.0015(5)
C39 0.0271(7) 0.0280(8) 0.0294(8) -0.0049(6) 0.0103(6) -0.0088(6)
C40 0.0229(7) 0.0266(7) 0.0245(7) -0.0032(6) 0.0000(6) -0.0030(6)
O1S 0.0240(5) 0.0222(5) 0.0373(6) 0.0017(5) 0.0124(5) 0.0056(4)
O2S 0.0245(5) 0.0266(5) 0.0297(6) 0.0076(4) 0.0140(4) 0.0066(4)
O3S 0.0157(4) 0.0221(5) 0.0210(5) -0.0035(4) 0.0059(4) 0.0005(4)
C1S 0.0267(7) 0.0215(7) 0.0314(8) 0.0041(6) 0.0089(6) 0.0067(6)
C2S 0.0370(9) 0.0318(9) 0.0377(9) 0.0106(7) 0.0141(7) 0.0162(7)
C3S 0.0390(9) 0.0368(9) 0.0316(8) 0.0085(7) 0.0151(7) 0.0185(7)
C4S 0.0287(8) 0.0380(9) 0.0489(10) 0.0094(8) 0.0191(8) 0.0096(7)
C5S 0.0264(14) 0.0299(13) 0.040(3) 0.0054(18) 0.0135(19) 0.0015(12)
C5S* 0.0264(14) 0.0299(13) 0.040(3) 0.0054(18) 0.0135(19) 0.0015(12)
C6S 0.0290(8) 0.0306(8) 0.0327(8) 0.0061(7) 0.0083(7) -0.0046(6)
C7S 0.0293(11) 0.0317(12) 0.0312(11) 0.0079(9) 0.0107(9) 0.0067(9)
C7S* 0.0293(11) 0.0317(12) 0.0312(11) 0.0079(9) 0.0107(9) 0.0067(9)
C8S 0.0288(8) 0.0378(9) 0.0382(9) 0.0101(7) 0.0135(7) 0.0136(7)
C9S 0.0158(6) 0.0237(7) 0.0234(7) -0.0004(5) 0.0053(5) -0.0019(5)
C10S 0.0310(8) 0.0364(9) 0.0270(8) -0.0055(7) 0.0072(6) 0.0133(7)
C11S 0.0407(9) 0.0369(9) 0.0270(8) -0.0120(7) 0.0062(7) 0.0084(7)
C12S 0.0254(7) 0.0398(9) 0.0252(7) -0.0127(7) 0.0067(6) -0.0080(7)

loop_
_atom_type_symbol
_atom_type_description
_atom_type_scat_dispersion_real
_atom_type_scat_dispersion_imag
_atom_type_scat_source
C C 0.0033 0.0016 'International Tables Vol C Tables 4.2.6.8 and 6.1.1.4'
H H 0.0000 0.0000 'International Tables Vol C Tables 4.2.6.8 and 6.1.1.4'
N N 0.0061 0.0033 'International Tables Vol C Tables 4.2.6.8 and 6.1.1.4'
O O 0.0106 0.0060 'International Tables Vol C Tables 4.2.6.8 and 6.1.1.4'
Cl Cl 0.1484 0.1585 'International Tables Vol C Tables 4.2.6.8 and 6.1.1.4'
La La -0.2871 2.4523 'International Tables Vol C Tables 4.2.6.8 and 6.1.1.4'
Li Li -0.0003 0.0001 'International Tables Vol C Tables 4.2.6.8 and 6.1.1.4'

loop_
_geom_angle_atom_site_label_1
_geom_angle_atom_site_label_2
_geom_angle_atom_site_label_3
_geom_angle
N3 La1 N1 60.46(3)
N3 La1 N2 111.46(3)
N1 La1 N2 51.26(3)
N3 La1 N4 51.36(3)
N1 La1 N4 111.79(3)
N2 La1 N4 161.59(3)
N3 La1 C2 29.84(3)
N1 La1 C2 52.37(3)
N2 La1 C2 94.75(4)
N4 La1 C2 66.96(3)
N3 La1 Cl2 139.06(2)
N1 La1 Cl2 151.33(2)
N2 La1 Cl2 106.75(2)
N4 La1 Cl2 91.61(2)
C2 La1 Cl2 156.12(3)
N3 La1 Cl1 113.95(3)
N1 La1 Cl1 115.96(2)
N2 La1 Cl1 91.59(2)
N4 La1 Cl1 90.78(2)
C2 La1 Cl1 90.93(3)
Cl2 La1 Cl1 78.459(10)
N3 La1 C1 52.34(3)
N1 La1 C1 29.60(3)
N2 La1 C1 65.09(3)
N4 La1 C1 96.58(3)
C2 La1 C1 29.66(4)
Cl2 La1 C1 167.60(3)
Cl1 La1 C1 92.09(3)
N3 La1 Cl3 76.54(3)
N1 La1 Cl3 76.19(2)
N2 La1 Cl3 92.17(2)
N4 La1 Cl3 89.73(2)
C2 La1 Cl3 101.66(3)
Cl2 La1 Cl3 88.049(10)
Cl1 La1 Cl3 166.508(10)
C1 La1 Cl3 101.25(3)
N3 La1 C7 87.45(3)
N1 La1 C7 27.04(3)
N2 La1 C7 24.98(3)
N4 La1 C7 138.81(3)
C2 La1 C7 76.38(4)
Cl2 La1 C7 127.19(2)
Cl1 La1 C7 108.41(2)
C1 La1 C7 48.19(3)
Cl3 La1 C7 79.62(2)
N3 La1 C24 26.84(3)
N1 La1 C24 87.26(3)
N2 La1 C24 138.26(3)
N4 La1 C24 24.74(3)
C2 La1 C24 48.09(4)
Cl2 La1 C24 113.88(2)
Cl1 La1 C24 105.12(2)
C1 La1 C24 76.14(3)
Cl3 La1 C24 80.36(2)
C7 La1 C24 114.19(3)
N3 La1 Li2 40.38(5)
N1 La1 Li2 40.50(5)
N2 La1 Li2 84.87(5)
N4 La1 Li2 83.34(5)
C2 La1 Li2 57.30(5)
Cl2 La1 Li2 133.49(5)
Cl1 La1 Li2 147.45(5)
C1 La1 Li2 57.14(5)
Cl3 La1 Li2 45.92(5)
C7 La1 Li2 60.72(5)
C24 La1 Li2 60.52(5)
O1S Li1 O2S 110.54(13)
O1S Li1 Cl2 106.07(12)
O2S Li1 Cl2 113.19(13)
O1S Li1 Cl1 122.90(14)
O2S Li1 Cl1 105.80(12)
Cl2 Li1 Cl1 97.88(9)
O1S Li1 La1 130.06(11)
O2S Li1 La1 118.99(11)
Cl2 Li1 La1 48.95(5)
Cl1 Li1 La1 48.97(5)
O3S Li2 N3 123.86(13)
O3S Li2 N1 122.79(13)
N3 Li2 N1 79.12(9)
O3S Li2 Cl3 122.36(12)
N3 Li2 Cl3 99.17(10)
N1 Li2 Cl3 99.58(10)
O3S Li2 La1 177.57(12)
N3 Li2 La1 54.40(6)
N1 Li2 La1 55.88(6)
Cl3 Li2 La1 60.05(5)
Li1 Cl1 La1 91.68(6)
Li1 Cl2 La1 91.92(6)
Li2 Cl3 La1 74.03(6)
C7 N1 C1 118.98(10)
C7 N1 Li2 129.77(11)
C1 N1 Li2 110.46(10)
C7 N1 La1 94.15(7)
C1 N1 La1 82.46(7)
Li2 N1 La1 83.62(8)
C7 N2 C12 128.58(11)
C7 N2 La1 95.34(8)
C12 N2 La1 132.84(8)
C2 N3 C24 118.62(11)
C2 N3 Li2 111.18(11)
C24 N3 Li2 130.13(11)
C2 N3 La1 83.77(7)
C24 N3 La1 97.25(7)
Li2 N3 La1 85.22(8)
C24 N4 C29 129.22(11)
C24 N4 La1 96.07(8)
C29 N4 La1 133.18(8)
N1 C1 C6 126.04(12)
N1 C1 C2 115.44(11)
C6 C1 C2 118.52(12)
N1 C1 La1 67.95(6)
C6 C1 La1 127.91(9)
C2 C1 La1 74.47(7)
N3 C2 C3 126.60(12)
N3 C2 C1 114.68(11)
C3 C2 C1 118.68(12)
N3 C2 La1 66.39(6)
C3 C2 La1 125.22(9)
C1 C2 La1 75.87(7)
C4 C3 C2 121.32(13)
C4 C3 H3A 119.3
C2 C3 H3A 119.3
C5 C4 C3 120.02(13)
C5 C4 H4A 120.0
C3 C4 H4A 120.0
C4 C5 C6 120.10(13)
C4 C5 H5A 119.9
C6 C5 H5A 119.9
C5 C6 C1 121.30(13)
C5 C6 H6A 119.3
C1 C6 H6A 119.3
N2 C7 N1 115.93(11)
N2 C7 C8 129.27(11)
N1 C7 C8 114.43(11)
N2 C7 La1 59.68(7)
N1 C7 La1 58.81(6)
C8 C7 La1 157.36(8)
C9 C8 C11 109.28(12)
C9 C8 C7 116.42(11)
C11 C8 C7 107.05(10)
C9 C8 C10 107.30(12)
C11 C8 C10 108.44(12)
C7 C8 C10 108.13(11)
C8 C9 H9A 109.5
C8 C9 H9B 109.5
H9A C9 H9B 109.5
C8 C9 H9C 109.5
H9A C9 H9C 109.5
H9B C9 H9C 109.5
C8 C10 H10A 109.5
C8 C10 H10B 109.5
H10A C10 H10B 109.5
C8 C10 H10C 109.5
H10A C10 H10C 109.5
H10B C10 H10C 109.5
C8 C11 H11A 109.5
C8 C11 H11B 109.5
H11A C11 H11B 109.5
C8 C11 H11C 109.5
H11A C11 H11C 109.5
H11B C11 H11C 109.5
C13 C12 C17 120.82(12)
C13 C12 N2 119.73(12)
C17 C12 N2 119.02(12)
C14 C13 C12 118.26(14)
C14 C13 C18 118.71(14)
C12 C13 C18 123.02(12)
C15 C14 C13 121.54(15)
C15 C14 H14A 119.2
C13 C14 H14A 119.2
C14 C15 C16 119.64(13)
C14 C15 H15A 120.2
C16 C15 H15A 120.2
C15 C16 C17 121.32(15)
C15 C16 H16A 119.3
C17 C16 H16A 119.3
C16 C17 C12 118.40(14)
C16 C17 C21 119.92(13)
C12 C17 C21 121.68(12)
C13 C18 C19 111.42(16)
C13 C18 C20 113.02(14)
C19 C18 C20 108.24(14)
C13 C18 H18A 108.0
C19 C18 H18A 108.0
C20 C18 H18A 108.0
C18 C19 H19A 109.5
C18 C19 H19B 109.5
H19A C19 H19B 109.5
C18 C19 H19C 109.5
H19A C19 H19C 109.5
H19B C19 H19C 109.5
C18 C20 H20A 109.5
C18 C20 H20B 109.5
H20A C20 H20B 109.5
C18 C20 H20C 109.5
H20A C20 H20C 109.5
H20B C20 H20C 109.5
C17 C21 C22 111.29(13)
C17 C21 C23 113.18(13)
C22 C21 C23 110.13(14)
C17 C21 H21A 107.3
C22 C21 H21A 107.3
C23 C21 H21A 107.3
C21 C22 H22A 109.5
C21 C22 H22B 109.5
H22A C22 H22B 109.5
C21 C22 H22C 109.5
H22A C22 H22C 109.5
H22B C22 H22C 109.5
C21 C23 H23A 109.5
C21 C23 H23B 109.5
H23A C23 H23B 109.5
C21 C23 H23C 109.5
H23A C23 H23C 109.5
H23B C23 H23C 109.5
N4 C24 N3 114.41(11)
N4 C24 C25 129.56(11)
N3 C24 C25 115.66(11)
N4 C24 La1 59.19(7)
N3 C24 La1 55.92(6)
C25 C24 La1 163.88(8)
C26 C25 C24 115.70(11)
C26 C25 C27 107.19(11)
C24 C25 C27 109.35(11)
C26 C25 C28 110.10(11)
C24 C25 C28 106.68(10)
C27 C25 C28 107.55(11)
C25 C26 H26A 109.5
C25 C26 H26B 109.5
H26A C26 H26B 109.5
C25 C26 H26C 109.5
H26A C26 H26C 109.5
H26B C26 H26C 109.5
C25 C27 H27A 109.5
C25 C27 H27B 109.5
H27A C27 H27B 109.5
C25 C27 H27C 109.5
H27A C27 H27C 109.5
H27B C27 H27C 109.5
C25 C28 H28A 109.5
C25 C28 H28B 109.5
H28A C28 H28B 109.5
C25 C28 H28C 109.5
H28A C28 H28C 109.5
H28B C28 H28C 109.5
C34 C29 C30 120.78(12)
C34 C29 N4 121.28(11)
C30 C29 N4 117.45(11)
C31 C30 C29 118.19(12)
C31 C30 C35 120.17(12)
C29 C30 C35 121.64(12)
C32 C31 C30 121.73(13)
C32 C31 H31A 119.1
C30 C31 H31A 119.1
C31 C32 C33 119.33(13)
C31 C32 H32A 120.3
C33 C32 H32A 120.3
C32 C33 C34 121.60(13)
C32 C33 H33A 119.2
C34 C33 H33A 119.2
C33 C34 C29 118.28(12)
C33 C34 C38 118.38(12)
C29 C34 C38 123.34(12)
C30 C35 C37 111.67(12)
C30 C35 C36 112.10(12)
C37 C35 C36 110.01(13)
C30 C35 H35A 107.6
C37 C35 H35A 107.6
C36 C35 H35A 107.6
C35 C36 H36A 109.5
C35 C36 H36B 109.5
H36A C36 H36B 109.5
C35 C36 H36C 109.5
H36A C36 H36C 109.5
H36B C36 H36C 109.5
C35 C37 H37A 109.5
C35 C37 H37B 109.5
H37A C37 H37B 109.5
C35 C37 H37C 109.5
H37A C37 H37C 109.5
H37B C37 H37C 109.5
C34 C38 C40 111.02(11)
C34 C38 C39 112.14(12)
C40 C38 C39 109.04(12)
C34 C38 H38A 108.2
C40 C38 H38A 108.2
C39 C38 H38A 108.2
C38 C39 H39A 109.5
C38 C39 H39B 109.5
H39A C39 H39B 109.5
C38 C39 H39C 109.5
H39A C39 H39C 109.5
H39B C39 H39C 109.5
C38 C40 H40A 109.5
C38 C40 H40B 109.5
H40A C40 H40B 109.5
C38 C40 H40C 109.5
H40A C40 H40C 109.5
H40B C40 H40C 109.5
C4S O1S C1S 108.79(12)
C4S O1S Li1 132.41(13)
C1S O1S Li1 118.29(12)
C5S O2S C8S 109.6(3)
C5S* O2S C8S 108.9(3)
C5S O2S Li1 128.6(6)
C5S* O2S Li1 131.2(7)
C8S O2S Li1 117.69(12)
C9S O3S C12S 109.09(11)
C9S O3S Li2 128.48(11)
C12S O3S Li2 113.19(11)
O1S C1S C2S 105.63(13)
O1S C1S H1SA 110.6
C2S C1S H1SA 110.6
O1S C1S H1SB 110.6
C2S C1S H1SB 110.6
H1SA C1S H1SB 108.7
C3S C2S C1S 101.91(13)
C3S C2S H2SA 111.4
C1S C2S H2SA 111.4
C3S C2S H2SB 111.4
C1S C2S H2SB 111.4
H2SA C2S H2SB 109.3
C2S C3S C4S 101.28(14)
C2S C3S H3SA 111.5
C4S C3S H3SA 111.5
C2S C3S H3SB 111.5
C4S C3S H3SB 111.5
H3SA C3S H3SB 109.3
O1S C4S C3S 105.87(14)
O1S C4S H4SA 110.6
C3S C4S H4SA 110.6
O1S C4S H4SB 110.6
C3S C4S H4SB 110.6
H4SA C4S H4SB 108.7
O2S C5S C6S 106.6(4)
O2S C5S H5SC 110.4
C6S C5S H5SC 110.4
O2S C5S H5SD 110.4
C6S C5S H5SD 110.4
H5SC C5S H5SD 108.6
O2S C5S* C6S 106.6(4)
O2S C5S* H5SA 110.4
C6S C5S* H5SA 110.4
O2S C5S* H5SB 110.4
C6S C5S* H5SB 110.4
H5SA C5S* H5SB 108.6
C7S* C6S C5S* 104.3(5)
C5S C6S C7S 102.0(5)
C5S C6S H6SA 111.4
C7S C6S H6SA 111.4
C5S C6S H6SB 111.4
C7S C6S H6SB 111.4
H6SA C6S H6SB 109.2
C7S* C6S H6SC 110.9
C5S* C6S H6SC 110.9
C7S* C6S H6SD 110.9
C5S* C6S H6SD 110.9
H6SC C6S H6SD 108.9
C8S C7S C6S 102.3(2)
C8S C7S H7SA 111.3
C6S C7S H7SA 111.3
C8S C7S H7SB 111.3
C6S C7S H7SB 111.3
H7SA C7S H7SB 109.2
C6S C7S* C8S 101.8(2)
C6S C7S* H7SC 111.4
C8S C7S* H7SC 111.4
C6S C7S* H7SD 111.4
C8S C7S* H7SD 111.4
H7SC C7S* H7SD 109.3
O2S C8S C7S 106.42(16)
O2S C8S C7S* 101.21(17)
O2S C8S H8SA 110.4
C7S C8S H8SA 110.4
O2S C8S H8SB 110.4
C7S C8S H8SB 110.4
H8SA C8S H8SB 108.6
O2S C8S H8SC 111.5
C7S* C8S H8SC 111.5
O2S C8S H8SD 111.5
C7S* C8S H8SD 111.5
H8SC C8S H8SD 109.3
O3S C9S C10S 105.47(12)
O3S C9S H9SA 110.6
C10S C9S H9SA 110.6
O3S C9S H9SB 110.6
C10S C9S H9SB 110.6
H9SA C9S H9SB 108.8
C9S C10S C11S 101.41(13)
C9S C10S H10D 111.5
C11S C10S H10D 111.5
C9S C10S H10E 111.5
C11S C10S H10E 111.5
H10D C10S H10E 109.3
C12S C11S C10S 102.48(12)
C12S C11S H11D 111.3
C10S C11S H11D 111.3
C12S C11S H11E 111.3
C10S C11S H11E 111.3
H11D C11S H11E 109.2
O3S C12S C11S 106.29(12)
O3S C12S H12A 110.5
C11S C12S H12A 110.5
O3S C12S H12B 110.5
C11S C12S H12B 110.5
H12A C12S H12B 108.7

loop_
_geom_bond_atom_site_label_1
_geom_bond_atom_site_label_2
_geom_bond_distance
La1 N3 2.5720(11)
La1 N1 2.6259(11)
La1 N2 2.6541(11)
La1 N4 2.6608(10)
La1 C2 2.7905(12)
La1 Cl2 2.8043(3)
La1 Cl1 2.8048(3)
La1 C1 2.8087(12)
La1 Cl3 2.8412(3)
La1 C7 3.0614(12)
La1 C24 3.0807(12)
La1 Li2 3.152(2)
Li1 O1S 1.920(3)
Li1 O2S 1.923(3)
Li1 Cl2 2.347(3)
Li1 Cl1 2.357(3)
Li2 O3S 1.945(3)
Li2 N3 2.050(3)
Li2 N1 2.060(3)
Li2 Cl3 2.355(2)
N1 C7 1.3953(16)
N1 C1 1.3993(16)
N2 C7 1.2986(16)
N2 C12 1.4336(16)
N3 C2 1.3968(16)
N3 C24 1.4019(16)
N4 C24 1.2964(16)
N4 C29 1.4286(16)
C1 C6 1.4011(18)
C1 C2 1.4331(17)
C2 C3 1.4007(18)
C3 C4 1.388(2)
C3 H3A 0.9500
C4 C5 1.383(2)
C4 H4A 0.9500
C5 C6 1.389(2)
C5 H5A 0.9500
C6 H6A 0.9500
C7 C8 1.5342(17)
C8 C9 1.5273(19)
C8 C11 1.5326(19)
C8 C10 1.535(2)
C9 H9A 0.9800
C9 H9B 0.9800
C9 H9C 0.9800
C10 H10A 0.9800
C10 H10B 0.9800
C10 H10C 0.9800
C11 H11A 0.9800
C11 H11B 0.9800
C11 H11C 0.9800
C12 C13 1.403(2)
C12 C17 1.411(2)
C13 C14 1.4004(19)
C13 C18 1.516(2)
C14 C15 1.378(2)
C14 H14A 0.9500
C15 C16 1.382(2)
C15 H15A 0.9500
C16 C17 1.3961(19)
C16 H16A 0.9500
C17 C21 1.516(2)
C18 C19 1.531(3)
C18 C20 1.533(3)
C18 H18A 1.0000
C19 H19A 0.9800
C19 H19B 0.9800
C19 H19C 0.9800
C20 H20A 0.9800
C20 H20B 0.9800
C20 H20C 0.9800
C21 C22 1.525(2)
C21 C23 1.528(2)
C21 H21A 1.0000
C22 H22A 0.9800
C22 H22B 0.9800
C22 H22C 0.9800
C23 H23A 0.9800
C23 H23B 0.9800
C23 H23C 0.9800
C24 C25 1.5338(17)
C25 C26 1.5310(18)
C25 C27 1.5369(19)
C25 C28 1.542(2)
C26 H26A 0.9800
C26 H26B 0.9800
C26 H26C 0.9800
C27 H27A 0.9800
C27 H27B 0.9800
C27 H27C 0.9800
C28 H28A 0.9800
C28 H28B 0.9800
C28 H28C 0.9800
C29 C34 1.4062(18)
C29 C30 1.4132(18)
C30 C31 1.3911(19)
C30 C35 1.5166(19)
C31 C32 1.382(2)
C31 H31A 0.9500
C32 C33 1.383(2)
C32 H32A 0.9500
C33 C34 1.3952(18)
C33 H33A 0.9500
C34 C38 1.5229(18)
C35 C37 1.528(2)
C35 C36 1.529(2)
C35 H35A 1.0000
C36 H36A 0.9800
C36 H36B 0.9800
C36 H36C 0.9800
C37 H37A 0.9800
C37 H37B 0.9800
C37 H37C 0.9800
C38 C40 1.529(2)
C38 C39 1.541(2)
C38 H38A 1.0000
C39 H39A 0.9800
C39 H39B 0.9800
C39 H39C 0.9800
C40 H40A 0.9800
C40 H40B 0.9800
C40 H40C 0.9800
O1S C4S 1.4417(19)
O1S C1S 1.4499(19)
O2S C5S 1.433(5)
O2S C5S* 1.434(6)
O2S C8S 1.4386(19)
O3S C9S 1.4434(17)
O3S C12S 1.4467(18)
C1S C2S 1.512(2)
C1S H1SA 0.9900
C1S H1SB 0.9900
C2S C3S 1.512(2)
C2S H2SA 0.9900
C2S H2SB 0.9900
C3S C4S 1.521(3)
C3S H3SA 0.9900
C3S H3SB 0.9900
C4S H4SA 0.9900
C4S H4SB 0.9900
C5S C6S 1.512(5)
C5S H5SC 0.9900
C5S H5SD 0.9900
C5S* C6S 1.511(6)
C5S* H5SA 0.9900
C5S* H5SB 0.9900
C6S C7S* 1.471(3)
C6S C7S 1.556(3)
C6S H6SA 0.9900
C6S H6SB 0.9900
C6S H6SC 0.9900
C6S H6SD 0.9900
C7S C8S 1.463(3)
C7S H7SA 0.9900
C7S H7SB 0.9900
C7S* C8S 1.558(4)
C7S* H7SC 0.9900
C7S* H7SD 0.9900
C8S H8SA 0.9900
C8S H8SB 0.9900
C8S H8SC 0.9900
C8S H8SD 0.9900
C9S C10S 1.511(2)
C9S H9SA 0.9900
C9S H9SB 0.9900
C10S C11S 1.524(2)
C10S H10D 0.9900
C10S H10E 0.9900
C11S C12S 1.513(2)
C11S H11D 0.9900
C11S H11E 0.9900
C12S H12A 0.9900
C12S H12B 0.9900
